data_4315161
loop_
_publ_author_name
'Fuyan Han'
'Jie Zhang'
'Weiyin Yi'
'Zhengxing Zhang'
'Jingyi Yu'
'Linhong Weng'
'Xigeng Zhou'

_publ_section_title
;
 \g-Deprotonation of Anionic Bis(trimethylsilyl)amidolanthanide Complexes
 with a Countered [(TpMe2)2Ln]+ Cation
;
_journal_name_full 'Inorganic Chemistry'
_journal_page_first 2793
_journal_page_last 2798
_journal_paper_doi 10.1021/ic902296d
_journal_volume 49
_journal_year 2010
_chemical_formula_sum 'C72 H124 B4 Cl4 Er3 K N26 Si4'
_chemical_formula_weight 2192.25
_chemical_name_systematic
; 
 ? 
;
_space_group_IT_number 2
_symmetry_cell_setting triclinic
_symmetry_space_group_name_Hall '-P 1'
_symmetry_space_group_name_H-M 'P -1'
_atom_sites_solution_hydrogens geom
_atom_sites_solution_primary direct
_atom_sites_solution_secondary difmap
_audit_creation_method SHELXL-97
_cell_angle_alpha 112.1090(10)
_cell_angle_beta 102.518(2)
_cell_angle_gamma 92.641(2)
_cell_formula_units_Z 1
_cell_length_a 12.2692(18)
_cell_length_b 14.675(2)
_cell_length_c 18.683(3)
_cell_measurement_reflns_used 8875
_cell_measurement_temperature 293(2)
_cell_measurement_theta_max 27.37
_cell_measurement_theta_min 2.29
_cell_volume 3012.0(8)
_computing_cell_refinement 'Bruker SMART'
_computing_data_collection 'Bruker SMART'
_computing_data_reduction 'Bruker SAINT'
_computing_molecular_graphics 'Bruker SHELXTL'
_computing_publication_material 'Bruker SHELXTL'
_computing_structure_refinement 'SHELXL-97 (Sheldrick, 1997)'
_computing_structure_solution 'SHELXS-97 (Sheldrick, 1990)'
_diffrn_ambient_temperature 293(2)
_diffrn_measured_fraction_theta_full 0.985
_diffrn_measured_fraction_theta_max 0.985
_diffrn_measurement_device_type 'CCD area detector'
_diffrn_measurement_method 'phi and omega scans'
_diffrn_radiation_monochromator graphite
_diffrn_radiation_source 'fine-focus sealed tube'
_diffrn_radiation_type MoK\a
_diffrn_radiation_wavelength 0.71073
_diffrn_reflns_av_R_equivalents 0.0000
_diffrn_reflns_av_sigmaI/netI 0.0372
_diffrn_reflns_limit_h_max 14
_diffrn_reflns_limit_h_min -14
_diffrn_reflns_limit_k_max 16
_diffrn_reflns_limit_k_min -17
_diffrn_reflns_limit_l_max 22
_diffrn_reflns_limit_l_min 0
_diffrn_reflns_number 10481
_diffrn_reflns_theta_full 25.01
_diffrn_reflns_theta_max 25.01
_diffrn_reflns_theta_min 1.22
_exptl_absorpt_coefficient_mu 2.276
_exptl_absorpt_correction_T_max 0.7879
_exptl_absorpt_correction_T_min 0.3899
_exptl_absorpt_correction_type multi-scan
_exptl_absorpt_process_details sadabs
_exptl_crystal_colour pink
_exptl_crystal_density_diffrn 1.209
_exptl_crystal_density_method 'not measured'
_exptl_crystal_description prism
_exptl_crystal_F_000 1105
_exptl_crystal_size_max 0.51
_exptl_crystal_size_mid 0.32
_exptl_crystal_size_min 0.11
_refine_diff_density_max 3.210
_refine_diff_density_min -1.624
_refine_diff_density_rms 0.128
_refine_ls_extinction_method none
_refine_ls_goodness_of_fit_ref 1.042
_refine_ls_hydrogen_treatment mixed
_refine_ls_matrix_type full
_refine_ls_number_parameters 523
_refine_ls_number_reflns 10481
_refine_ls_number_restraints 3
_refine_ls_restrained_S_all 1.043
_refine_ls_R_factor_all 0.0468
_refine_ls_R_factor_gt 0.0391
_refine_ls_shift/su_max 0.001
_refine_ls_shift/su_mean 0.000
_refine_ls_structure_factor_coef Fsqd
_refine_ls_weighting_details 'calc w=1/[\s^2^(Fo^2^)+(0.0889P)^2^+0.0000P] where P=(Fo^2^+2Fc^2^)/3'
_refine_ls_weighting_scheme calc
_refine_ls_wR_factor_gt 0.1211
_refine_ls_wR_factor_ref 0.1276
_reflns_number_gt 8682
_reflns_number_total 10481
_reflns_threshold_expression >2sigma(I)
_cod_data_source_file ic902296d_si_001_4.cif
_cod_data_source_block hfyhxr606b_0m
_cod_depositor_comments
;
The following automatic conversions were performed:

'_symmetry_cell_setting' value 'Triclinic' changed to 'triclinic'
according to the built-in table from CIF Core dictionary named
'cif_core.dic' version 2.4.1 from 2010-06-29.

Automatic conversion script
Id: cif_fix_values 1646 2011-03-28 12:23:43Z adriana 
;
_cod_original_cell_volume 3012.1(8)
_cod_database_code 4315161

loop_
_symmetry_equiv_pos_as_xyz
'x, y, z'
'-x, -y, -z'

loop_
_atom_site_label
_atom_site_type_symbol
_atom_site_fract_x
_atom_site_fract_y
_atom_site_fract_z
_atom_site_U_iso_or_equiv
_atom_site_adp_type
_atom_site_occupancy
_atom_site_symmetry_multiplicity
_atom_site_calc_flag
_atom_site_refinement_flags
_atom_site_disorder_assembly
_atom_site_disorder_group
Er1 Er 0.421513(16) 1.076458(15) 0.301101(11) 0.04142(9) Uani 1 1 d . . .
Er2 Er 0.0000 0.5000 0.5000 0.04907(11) Uani 1 2 d S . .
B1 B 0.6524(5) 0.9458(5) 0.3358(4) 0.0556(15) Uani 1 1 d D . .
H2 H 0.077(4) 0.485(4) 0.2724(18) 0.067 Uiso 1 1 d D . .
B2 B 0.0601(5) 0.4941(4) 0.3293(3) 0.0469(12) Uani 1 1 d D . .
H1 H 0.713(3) 0.896(3) 0.345(3) 0.056 Uiso 1 1 d D . .
Cl1 Cl 0.47383(11) 1.25207(10) 0.30830(9) 0.0610(3) Uani 1 1 d . . .
Cl2 Cl 0.33071(11) 1.10966(11) 0.42266(8) 0.0612(3) Uani 1 1 d . . .
K1 K 0.5000 1.0000 0.5000 0.0596(4) Uani 1 2 d S . .
N1 N 0.5406(4) 0.8829(3) 0.3261(3) 0.0551(10) Uani 1 1 d . . .
N2 N 0.4392(3) 0.9182(3) 0.3145(3) 0.0526(10) Uani 1 1 d . . .
N3 N 0.6712(3) 1.0439(3) 0.4094(2) 0.0470(9) Uani 1 1 d . . .
N4 N 0.5963(3) 1.1108(3) 0.4129(2) 0.0437(9) Uani 1 1 d . . .
N5 N 0.6504(4) 0.9676(3) 0.2613(3) 0.0619(12) Uani 1 1 d . . .
N6 N 0.5747(3) 1.0243(3) 0.2385(2) 0.0513(10) Uani 1 1 d . . .
N7 N 0.2773(4) 1.0119(3) 0.1896(3) 0.0595(11) Uani 1 1 d . . .
N8 N -0.0303(3) 0.4031(3) 0.3067(2) 0.0435(9) Uani 1 1 d . . .
N9 N -0.0708(3) 0.3864(3) 0.3652(2) 0.0505(10) Uani 1 1 d . . .
N10 N 0.1692(3) 0.4861(3) 0.3853(2) 0.0446(9) Uani 1 1 d . . .
N11 N 0.1710(3) 0.4907(3) 0.4613(2) 0.0522(10) Uani 1 1 d . . .
N12 N 0.0116(3) 0.5908(3) 0.3680(2) 0.0447(9) Uani 1 1 d . . .
N13 N -0.0124(4) 0.6177(3) 0.4411(2) 0.0524(10) Uani 1 1 d . . .
Si1 Si 0.1802(2) 1.0888(2) 0.18117(16) 0.1193(9) Uani 1 1 d U . .
Si2 Si 0.26539(17) 0.90354(14) 0.10792(10) 0.0740(5) Uani 1 1 d . . .
C1 C 0.6174(8) 0.7326(6) 0.3416(6) 0.121(3) Uani 1 1 d . . .
H1A H 0.5863 0.6706 0.3403 0.181 Uiso 1 1 calc R . .
H1B H 0.6685 0.7697 0.3929 0.181 Uiso 1 1 calc R . .
H1C H 0.6572 0.7201 0.3007 0.181 Uiso 1 1 calc R . .
C2 C 0.5233(6) 0.7915(4) 0.3275(4) 0.0731(17) Uani 1 1 d . . .
C3 C 0.4110(7) 0.7679(5) 0.3164(4) 0.089(2) Uani 1 1 d . . .
H3A H 0.3751 0.7099 0.3151 0.106 Uiso 1 1 calc R . .
C4 C 0.3597(5) 0.8465(4) 0.3072(3) 0.0637(15) Uani 1 1 d . . .
C5 C 0.2375(5) 0.8595(5) 0.2962(4) 0.087(2) Uani 1 1 d . . .
H5A H 0.1965 0.8173 0.2428 0.131 Uiso 1 1 calc R . .
H5B H 0.2300 0.9275 0.3052 0.131 Uiso 1 1 calc R . .
H5C H 0.2078 0.8421 0.3336 0.131 Uiso 1 1 calc R . .
C6 C 0.8568(5) 1.0270(6) 0.4883(5) 0.091(2) Uani 1 1 d . . .
H6A H 0.8450 0.9631 0.4450 0.137 Uiso 1 1 calc R . .
H6B H 0.8610 1.0184 0.5373 0.137 Uiso 1 1 calc R . .
H6C H 0.9260 1.0639 0.4922 0.137 Uiso 1 1 calc R . .
C7 C 0.7608(4) 1.0823(5) 0.4736(4) 0.0615(15) Uani 1 1 d . . .
C8 C 0.7427(4) 1.1747(4) 0.5195(3) 0.0611(14) Uani 1 1 d . . .
H8A H 0.7898 1.2184 0.5678 0.073 Uiso 1 1 calc R . .
C9 C 0.6407(4) 1.1911(4) 0.4805(3) 0.0471(11) Uani 1 1 d . . .
C10 C 0.5853(5) 1.2819(4) 0.5056(3) 0.0678(16) Uani 1 1 d . . .
H10A H 0.6266 1.3345 0.4995 0.102 Uiso 1 1 calc R . .
H10B H 0.5840 1.3017 0.5605 0.102 Uiso 1 1 calc R . .
H10C H 0.5094 1.2682 0.4730 0.102 Uiso 1 1 calc R . .
C11 C 0.8126(10) 0.8824(10) 0.2230(8) 0.200(7) Uani 1 1 d . . .
H11A H 0.8072 0.8605 0.2647 0.300 Uiso 1 1 calc R . .
H11B H 0.8850 0.9210 0.2367 0.300 Uiso 1 1 calc R . .
H11C H 0.8037 0.8257 0.1738 0.300 Uiso 1 1 calc R . .
C12 C 0.7206(7) 0.9455(6) 0.2133(5) 0.102(3) Uani 1 1 d . . .
C13 C 0.6946(7) 0.9887(6) 0.1613(5) 0.096(2) Uani 1 1 d . . .
H13A H 0.7317 0.9870 0.1225 0.116 Uiso 1 1 calc R . .
C14 C 0.6016(5) 1.0365(4) 0.1764(3) 0.0598(14) Uani 1 1 d . . .
C15 C 0.5403(5) 1.0963(5) 0.1357(4) 0.0770(18) Uani 1 1 d . . .
H15A H 0.4793 1.1198 0.1591 0.116 Uiso 1 1 calc R . .
H15B H 0.5108 1.0556 0.0799 0.116 Uiso 1 1 calc R . .
H15C H 0.5913 1.1519 0.1418 0.116 Uiso 1 1 calc R . .
C16 C 0.2203(10) 1.1670(9) 0.1206(6) 0.164(5) Uani 1 1 d U . .
H16A H 0.1530 1.1718 0.0856 0.246 Uiso 1 1 calc R . .
H16B H 0.2709 1.1342 0.0899 0.246 Uiso 1 1 calc R . .
H16C H 0.2562 1.2324 0.1575 0.246 Uiso 1 1 calc R . .
C17 C 0.0382(7) 1.0398(8) 0.1222(6) 0.151(4) Uani 1 1 d . . .
H3 H 0.0104 1.0832 0.0968 0.226 Uiso 1 1 calc R . .
H17B H -0.0087 1.0351 0.1560 0.226 Uiso 1 1 calc R . .
H17C H 0.0369 0.9750 0.0822 0.226 Uiso 1 1 calc R . .
C18 C 0.1760(5) 1.1879(6) 0.2766(4) 0.086(2) Uani 1 1 d . . .
H18A H 0.1087 1.2178 0.2692 0.129 Uiso 1 1 calc R . .
H18B H 0.2409 1.2374 0.2946 0.129 Uiso 1 1 calc R . .
H18C H 0.1762 1.1602 0.3156 0.129 Uiso 1 1 calc R . .
C19 C 0.3834(7) 0.8298(5) 0.1150(4) 0.098(2) Uani 1 1 d . . .
H19A H 0.3924 0.8165 0.1623 0.147 Uiso 1 1 calc R . .
H19B H 0.4518 0.8666 0.1174 0.147 Uiso 1 1 calc R . .
H19C H 0.3671 0.7681 0.0689 0.147 Uiso 1 1 calc R . .
C20 C 0.2572(7) 0.9235(6) 0.0126(4) 0.103(3) Uani 1 1 d . . .
H20A H 0.3203 0.9704 0.0204 0.154 Uiso 1 1 calc R . .
H20B H 0.1883 0.9486 -0.0011 0.154 Uiso 1 1 calc R . .
H20C H 0.2588 0.8614 -0.0298 0.154 Uiso 1 1 calc R . .
C21 C 0.1363(7) 0.8103(6) 0.0846(5) 0.120(3) Uani 1 1 d . . .
H21A H 0.1353 0.7966 0.1308 0.179 Uiso 1 1 calc R . .
H21B H 0.1391 0.7499 0.0410 0.179 Uiso 1 1 calc R . .
H21C H 0.0692 0.8374 0.0702 0.179 Uiso 1 1 calc R . .
C22 C -0.0517(6) 0.3245(5) 0.1601(3) 0.090(2) Uani 1 1 d . . .
H22A H 0.0035 0.3798 0.1712 0.135 Uiso 1 1 calc R . .
H22B H -0.1195 0.3267 0.1242 0.135 Uiso 1 1 calc R . .
H22C H -0.0228 0.2636 0.1360 0.135 Uiso 1 1 calc R . .
C23 C -0.0771(5) 0.3296(4) 0.2366(3) 0.0589(13) Uani 1 1 d . . .
C24 C -0.1508(5) 0.2647(4) 0.2473(3) 0.0642(14) Uani 1 1 d . . .
H24A H -0.1956 0.2073 0.2082 0.077 Uiso 1 1 calc R . .
C25 C -0.1445(4) 0.3019(4) 0.3268(4) 0.0565(13) Uani 1 1 d . . .
C26 C -0.2066(5) 0.2600(5) 0.3712(4) 0.0809(19) Uani 1 1 d . . .
H26A H -0.1860 0.3030 0.4269 0.121 Uiso 1 1 calc R . .
H26B H -0.1872 0.1952 0.3647 0.121 Uiso 1 1 calc R . .
H26C H -0.2864 0.2550 0.3503 0.121 Uiso 1 1 calc R . .
C27 C 0.2967(5) 0.4553(5) 0.2938(4) 0.0724(16) Uani 1 1 d . . .
H27A H 0.2324 0.4659 0.2596 0.109 Uiso 1 1 calc R . .
H27B H 0.3146 0.3898 0.2681 0.109 Uiso 1 1 calc R . .
H27C H 0.3599 0.5037 0.3044 0.109 Uiso 1 1 calc R . .
C28 C 0.2702(4) 0.4656(3) 0.3706(3) 0.0495(12) Uani 1 1 d . . .
C29 C 0.3369(4) 0.4563(4) 0.4349(3) 0.0551(13) Uani 1 1 d . . .
H29A H 0.4105 0.4420 0.4405 0.066 Uiso 1 1 calc R . .
C30 C 0.2738(4) 0.4725(4) 0.4907(3) 0.0551(12) Uani 1 1 d . . .
C31 C 0.3092(6) 0.4721(6) 0.5729(4) 0.094(2) Uani 1 1 d . . .
H31A H 0.2484 0.4869 0.5984 0.140 Uiso 1 1 calc R . .
H31B H 0.3739 0.5214 0.6040 0.140 Uiso 1 1 calc R . .
H31C H 0.3278 0.4078 0.5688 0.140 Uiso 1 1 calc R . .
C32 C -0.0099(6) 0.6505(5) 0.2570(4) 0.0824(19) Uani 1 1 d . . .
H32A H -0.0374 0.7059 0.2469 0.124 Uiso 1 1 calc R . .
H32B H -0.0533 0.5898 0.2168 0.124 Uiso 1 1 calc R . .
H32C H 0.0679 0.6507 0.2557 0.124 Uiso 1 1 calc R . .
C33 C -0.0205(4) 0.6588(4) 0.3363(3) 0.0543(12) Uani 1 1 d . . .
C34 C -0.0625(5) 0.7285(4) 0.3906(4) 0.0631(14) Uani 1 1 d . . .
H34A H -0.0904 0.7842 0.3853 0.076 Uiso 1 1 calc R . .
C35 C -0.0567(4) 0.7026(4) 0.4552(3) 0.0609(14) Uani 1 1 d . . .
C36 C -0.0903(6) 0.7543(5) 0.5311(4) 0.085(2) Uani 1 1 d . . .
H36A H -0.0761 0.7168 0.5637 0.127 Uiso 1 1 calc R . .
H36B H -0.1692 0.7601 0.5191 0.127 Uiso 1 1 calc R . .
H36C H -0.0473 0.8194 0.5593 0.127 Uiso 1 1 calc R . .

loop_
_atom_site_aniso_label
_atom_site_aniso_U_11
_atom_site_aniso_U_22
_atom_site_aniso_U_33
_atom_site_aniso_U_23
_atom_site_aniso_U_13
_atom_site_aniso_U_12
Er1 0.03943(13) 0.04910(15) 0.03841(14) 0.02156(10) 0.00725(9) 0.00728(9)
Er2 0.04857(19) 0.0676(2) 0.04031(18) 0.02733(16) 0.01695(14) 0.01768(15)
B1 0.059(3) 0.055(4) 0.063(4) 0.028(3) 0.024(3) 0.028(3)
B2 0.052(3) 0.051(3) 0.045(3) 0.025(3) 0.015(2) 0.010(2)
Cl1 0.0642(8) 0.0560(8) 0.0699(9) 0.0343(7) 0.0137(6) 0.0117(6)
Cl2 0.0555(7) 0.0890(10) 0.0559(7) 0.0400(7) 0.0233(6) 0.0272(7)
K1 0.0631(10) 0.0753(11) 0.0538(9) 0.0404(9) 0.0132(8) 0.0144(8)
N1 0.071(3) 0.045(2) 0.052(3) 0.021(2) 0.017(2) 0.009(2)
N2 0.055(2) 0.050(2) 0.053(2) 0.024(2) 0.0084(19) 0.0051(19)
N3 0.039(2) 0.052(2) 0.055(2) 0.028(2) 0.0081(17) 0.0064(17)
N4 0.042(2) 0.047(2) 0.047(2) 0.0250(19) 0.0071(17) 0.0088(17)
N5 0.069(3) 0.063(3) 0.070(3) 0.031(2) 0.036(2) 0.030(2)
N6 0.054(2) 0.060(3) 0.048(2) 0.025(2) 0.0206(19) 0.013(2)
N7 0.055(2) 0.066(3) 0.047(2) 0.020(2) -0.0013(19) 0.002(2)
N8 0.044(2) 0.049(2) 0.039(2) 0.0198(18) 0.0101(16) 0.0038(17)
N9 0.045(2) 0.061(3) 0.049(2) 0.026(2) 0.0126(18) 0.0060(19)
N10 0.044(2) 0.046(2) 0.046(2) 0.0181(18) 0.0157(17) 0.0075(17)
N11 0.043(2) 0.071(3) 0.048(2) 0.029(2) 0.0131(18) 0.013(2)
N12 0.051(2) 0.047(2) 0.041(2) 0.0221(18) 0.0111(17) 0.0092(17)
N13 0.060(2) 0.057(3) 0.046(2) 0.022(2) 0.0190(19) 0.023(2)
Si1 0.0890(15) 0.1172(19) 0.0996(17) 0.0174(14) -0.0368(13) 0.0305(13)
Si2 0.0905(12) 0.0712(11) 0.0419(8) 0.0132(8) 0.0020(8) -0.0148(9)
C1 0.162(8) 0.079(5) 0.152(9) 0.068(6) 0.050(7) 0.057(5)
C2 0.110(5) 0.043(3) 0.074(4) 0.028(3) 0.027(4) 0.024(3)
C3 0.131(6) 0.054(4) 0.075(4) 0.032(3) 0.008(4) -0.015(4)
C4 0.082(4) 0.062(4) 0.045(3) 0.026(3) 0.007(3) -0.014(3)
C5 0.069(4) 0.107(5) 0.084(5) 0.054(4) -0.002(3) -0.031(4)
C6 0.056(3) 0.119(6) 0.108(6) 0.064(5) 0.001(3) 0.021(4)
C7 0.040(3) 0.085(4) 0.073(4) 0.052(3) 0.004(2) 0.002(3)
C8 0.054(3) 0.065(4) 0.058(3) 0.029(3) -0.003(2) -0.009(3)
C9 0.050(3) 0.047(3) 0.044(3) 0.022(2) 0.005(2) -0.002(2)
C10 0.095(4) 0.049(3) 0.051(3) 0.016(3) 0.009(3) 0.006(3)
C11 0.231(13) 0.307(17) 0.238(14) 0.209(14) 0.187(12) 0.217(13)
C12 0.124(6) 0.124(6) 0.122(6) 0.079(6) 0.091(5) 0.079(5)
C13 0.125(6) 0.110(6) 0.099(6) 0.058(5) 0.080(5) 0.050(5)
C14 0.067(3) 0.066(4) 0.055(3) 0.027(3) 0.027(3) 0.013(3)
C15 0.081(4) 0.108(5) 0.058(4) 0.046(4) 0.025(3) 0.008(4)
C16 0.208(12) 0.196(12) 0.125(9) 0.097(8) 0.043(8) 0.096(10)
C17 0.076(5) 0.209(11) 0.103(7) 0.016(7) -0.023(5) 0.030(6)
C18 0.067(4) 0.126(6) 0.071(4) 0.046(4) 0.014(3) 0.038(4)
C19 0.137(7) 0.081(5) 0.054(4) 0.004(3) 0.020(4) 0.016(4)
C20 0.110(6) 0.127(7) 0.049(4) 0.028(4) -0.001(4) -0.019(5)
C21 0.135(7) 0.106(6) 0.079(5) 0.009(4) 0.015(5) -0.058(5)
C22 0.112(5) 0.099(5) 0.039(3) 0.010(3) 0.020(3) -0.014(4)
C23 0.060(3) 0.064(3) 0.046(3) 0.017(3) 0.010(2) 0.004(3)
C24 0.062(3) 0.062(4) 0.056(3) 0.017(3) 0.006(3) -0.012(3)
C25 0.046(3) 0.063(3) 0.068(4) 0.035(3) 0.014(2) 0.007(2)
C26 0.067(4) 0.088(5) 0.094(5) 0.046(4) 0.019(3) -0.010(3)
C27 0.067(4) 0.079(4) 0.079(4) 0.026(3) 0.043(3) 0.019(3)
C28 0.050(3) 0.040(3) 0.059(3) 0.013(2) 0.025(2) 0.005(2)
C29 0.040(2) 0.051(3) 0.071(4) 0.022(3) 0.011(2) 0.012(2)
C30 0.042(3) 0.061(3) 0.063(3) 0.028(3) 0.008(2) 0.014(2)
C31 0.073(4) 0.121(6) 0.090(5) 0.053(5) -0.001(4) 0.038(4)
C32 0.107(5) 0.083(5) 0.077(4) 0.053(4) 0.023(4) 0.022(4)
C33 0.051(3) 0.054(3) 0.060(3) 0.029(3) 0.005(2) 0.003(2)
C34 0.061(3) 0.055(3) 0.078(4) 0.034(3) 0.010(3) 0.016(3)
C35 0.055(3) 0.056(3) 0.067(4) 0.019(3) 0.013(3) 0.022(3)
C36 0.102(5) 0.080(5) 0.084(5) 0.031(4) 0.044(4) 0.051(4)

loop_
_atom_type_symbol
_atom_type_description
_atom_type_scat_dispersion_real
_atom_type_scat_dispersion_imag
_atom_type_scat_source
C C 0.0033 0.0016 'International Tables Vol C Tables 4.2.6.8 and 6.1.1.4'
H H 0.0000 0.0000 'International Tables Vol C Tables 4.2.6.8 and 6.1.1.4'
N N 0.0061 0.0033 'International Tables Vol C Tables 4.2.6.8 and 6.1.1.4'
K K 0.2009 0.2494 'International Tables Vol C Tables 4.2.6.8 and 6.1.1.4'
Er Er -0.2586 4.9576 'International Tables Vol C Tables 4.2.6.8 and 6.1.1.4'
Cl Cl 0.1484 0.1585 'International Tables Vol C Tables 4.2.6.8 and 6.1.1.4'
Si Si 0.0817 0.0704 'International Tables Vol C Tables 4.2.6.8 and 6.1.1.4'
B B 0.0013 0.0007 'International Tables Vol C Tables 4.2.6.8 and 6.1.1.4'

loop_
_geom_angle_atom_site_label_1
_geom_angle_atom_site_label_2
_geom_angle_atom_site_label_3
_geom_angle
_geom_angle_site_symmetry_1
_geom_angle_site_symmetry_3
_geom_angle_publ_flag
N7 Er1 N6 97.96(16) . . ?
N7 Er1 N2 94.39(15) . . ?
N6 Er1 N2 79.26(14) . . ?
N7 Er1 N4 167.16(15) . . ?
N6 Er1 N4 73.42(13) . . ?
N2 Er1 N4 74.88(13) . . ?
N7 Er1 Cl1 101.99(12) . . ?
N6 Er1 Cl1 88.57(10) . . ?
N2 Er1 Cl1 160.82(10) . . ?
N4 Er1 Cl1 87.52(9) . . ?
N7 Er1 Cl2 106.24(12) . . ?
N6 Er1 Cl2 149.97(10) . . ?
N2 Er1 Cl2 81.38(11) . . ?
N4 Er1 Cl2 79.51(9) . . ?
Cl1 Er1 Cl2 103.18(5) . . ?
N7 Er1 Si1 27.28(13) . . ?
N6 Er1 Si1 116.22(11) . . ?
N2 Er1 Si1 116.44(11) . . ?
N4 Er1 Si1 165.55(10) . . ?
Cl1 Er1 Si1 82.20(6) . . ?
Cl2 Er1 Si1 92.94(6) . . ?
N7 Er1 K1 130.02(12) . . ?
N6 Er1 K1 102.66(10) . . ?
N2 Er1 K1 47.11(10) . . ?
N4 Er1 K1 46.11(8) . . ?
Cl1 Er1 K1 123.34(3) . . ?
Cl2 Er1 K1 47.83(3) . . ?
Si1 Er1 K1 134.40(6) . . ?
N11 Er2 N11 180.0 . 2_566 ?
N11 Er2 N13 99.95(14) . 2_566 ?
N11 Er2 N13 80.05(14) 2_566 2_566 ?
N11 Er2 N13 80.05(14) . . ?
N11 Er2 N13 99.95(14) 2_566 . ?
N13 Er2 N13 179.999(1) 2_566 . ?
N11 Er2 N9 81.70(14) . . ?
N11 Er2 N9 98.30(14) 2_566 . ?
N13 Er2 N9 97.54(14) 2_566 . ?
N13 Er2 N9 82.46(14) . . ?
N11 Er2 N9 98.30(14) . 2_566 ?
N11 Er2 N9 81.70(14) 2_566 2_566 ?
N13 Er2 N9 82.45(14) 2_566 2_566 ?
N13 Er2 N9 97.55(14) . 2_566 ?
N9 Er2 N9 179.998(1) . 2_566 ?
N3 B1 N5 109.7(4) . . ?
N3 B1 N1 109.6(4) . . ?
N5 B1 N1 111.3(5) . . ?
N3 B1 H1 112(3) . . ?
N5 B1 H1 114(3) . . ?
N1 B1 H1 100(3) . . ?
N12 B2 N10 112.1(4) . . ?
N12 B2 N8 109.3(4) . . ?
N10 B2 N8 109.6(4) . . ?
N12 B2 H2 113(3) . . ?
N10 B2 H2 109(3) . . ?
N8 B2 H2 104(3) . . ?
Er1 Cl2 K1 93.42(4) . . ?
N4 K1 N4 179.999(1) 2_676 . ?
N4 K1 N2 58.68(11) 2_676 2_676 ?
N4 K1 N2 121.32(11) . 2_676 ?
N4 K1 N2 121.32(11) 2_676 . ?
N4 K1 N2 58.68(11) . . ?
N2 K1 N2 180.0 2_676 . ?
N4 K1 Cl2 115.38(7) 2_676 . ?
N4 K1 Cl2 64.62(7) . . ?
N2 K1 Cl2 115.75(8) 2_676 . ?
N2 K1 Cl2 64.25(8) . . ?
N4 K1 Cl2 64.62(7) 2_676 2_676 ?
N4 K1 Cl2 115.38(7) . 2_676 ?
N2 K1 Cl2 64.25(8) 2_676 2_676 ?
N2 K1 Cl2 115.75(8) . 2_676 ?
Cl2 K1 Cl2 180.00(4) . 2_676 ?
N4 K1 N3 154.59(9) 2_676 . ?
N4 K1 N3 25.41(9) . . ?
N2 K1 N3 120.97(11) 2_676 . ?
N2 K1 N3 59.02(11) . . ?
Cl2 K1 N3 88.27(7) . . ?
Cl2 K1 N3 91.73(7) 2_676 . ?
N4 K1 N3 25.41(9) 2_676 2_676 ?
N4 K1 N3 154.59(9) . 2_676 ?
N2 K1 N3 59.03(11) 2_676 2_676 ?
N2 K1 N3 120.98(11) . 2_676 ?
Cl2 K1 N3 91.73(7) . 2_676 ?
Cl2 K1 N3 88.27(7) 2_676 2_676 ?
N3 K1 N3 180.000(1) . 2_676 ?
N4 K1 N1 121.15(10) 2_676 . ?
N4 K1 N1 58.85(10) . . ?
N2 K1 N1 154.97(11) 2_676 . ?
N2 K1 N1 25.03(11) . . ?
Cl2 K1 N1 87.60(8) . . ?
Cl2 K1 N1 92.40(8) 2_676 . ?
N3 K1 N1 46.73(11) . . ?
N3 K1 N1 133.27(11) 2_676 . ?
N4 K1 N1 58.85(10) 2_676 2_676 ?
N4 K1 N1 121.16(10) . 2_676 ?
N2 K1 N1 25.03(11) 2_676 2_676 ?
N2 K1 N1 154.97(11) . 2_676 ?
Cl2 K1 N1 92.40(8) . 2_676 ?
Cl2 K1 N1 87.60(8) 2_676 2_676 ?
N3 K1 N1 133.27(11) . 2_676 ?
N3 K1 N1 46.73(11) 2_676 2_676 ?
N1 K1 N1 179.999(1) . 2_676 ?
N4 K1 C9 156.80(11) 2_676 . ?
N4 K1 C9 23.20(11) . . ?
N2 K1 C9 98.34(11) 2_676 . ?
N2 K1 C9 81.66(11) . . ?
Cl2 K1 C9 69.53(8) . . ?
Cl2 K1 C9 110.48(9) 2_676 . ?
N3 K1 C9 38.38(11) . . ?
N3 K1 C9 141.62(11) 2_676 . ?
N1 K1 C9 80.81(11) . . ?
N1 K1 C9 99.20(11) 2_676 . ?
N4 K1 C9 23.20(11) 2_676 2_676 ?
N4 K1 C9 156.80(11) . 2_676 ?
N2 K1 C9 81.66(11) 2_676 2_676 ?
N2 K1 C9 98.34(11) . 2_676 ?
Cl2 K1 C9 110.48(9) . 2_676 ?
Cl2 K1 C9 69.52(8) 2_676 2_676 ?
N3 K1 C9 141.62(11) . 2_676 ?
N3 K1 C9 38.38(11) 2_676 2_676 ?
N1 K1 C9 99.19(11) . 2_676 ?
N1 K1 C9 80.80(11) 2_676 2_676 ?
C9 K1 C9 180.0 . 2_676 ?
C2 N1 N2 109.6(5) . . ?
C2 N1 B1 129.7(5) . . ?
N2 N1 B1 120.8(4) . . ?
C2 N1 K1 94.6(3) . . ?
N2 N1 K1 73.2(2) . . ?
B1 N1 K1 99.1(3) . . ?
C4 N2 N1 106.3(4) . . ?
C4 N2 Er1 130.6(4) . . ?
N1 N2 Er1 123.0(3) . . ?
C4 N2 K1 92.5(3) . . ?
N1 N2 K1 81.8(3) . . ?
Er1 N2 K1 97.76(14) . . ?
C7 N3 N4 110.2(4) . . ?
C7 N3 B1 129.0(4) . . ?
N4 N3 B1 120.5(4) . . ?
C7 N3 K1 96.4(3) . . ?
N4 N3 K1 73.4(2) . . ?
B1 N3 K1 102.1(3) . . ?
C9 N4 N3 106.1(4) . . ?
C9 N4 Er1 132.0(3) . . ?
N3 N4 Er1 121.7(3) . . ?
C9 N4 K1 93.1(3) . . ?
N3 N4 K1 81.2(2) . . ?
Er1 N4 K1 97.32(11) . . ?
C12 N5 N6 109.2(5) . . ?
C12 N5 B1 129.3(5) . . ?
N6 N5 B1 121.2(4) . . ?
C14 N6 N5 106.3(4) . . ?
C14 N6 Er1 130.9(4) . . ?
N5 N6 Er1 122.7(3) . . ?
Si1 N7 Si2 116.6(3) . . ?
Si1 N7 Er1 115.1(2) . . ?
Si2 N7 Er1 127.6(2) . . ?
C23 N8 N9 108.9(4) . . ?
C23 N8 B2 130.4(4) . . ?
N9 N8 B2 120.6(4) . . ?
C25 N9 N8 105.9(4) . . ?
C25 N9 Er2 135.6(3) . . ?
N8 N9 Er2 118.5(3) . . ?
C28 N10 N11 108.6(4) . . ?
C28 N10 B2 129.7(4) . . ?
N11 N10 B2 121.4(4) . . ?
C30 N11 N10 106.2(4) . . ?
C30 N11 Er2 134.6(3) . . ?
N10 N11 Er2 118.2(3) . . ?
C33 N12 N13 109.4(4) . . ?
C33 N12 B2 128.0(4) . . ?
N13 N12 B2 122.5(4) . . ?
C35 N13 N12 107.0(4) . . ?
C35 N13 Er2 134.4(4) . . ?
N12 N13 Er2 117.4(3) . . ?
N7 Si1 C17 120.9(4) . . ?
N7 Si1 C18 114.3(3) . . ?
C17 Si1 C18 108.7(4) . . ?
N7 Si1 C16 110.6(4) . . ?
C17 Si1 C16 97.5(5) . . ?
C18 Si1 C16 101.9(4) . . ?
N7 Si1 Er1 37.58(15) . . ?
C17 Si1 Er1 152.0(4) . . ?
C18 Si1 Er1 79.24(19) . . ?
C16 Si1 Er1 107.3(3) . . ?
N7 Si2 C19 115.0(3) . . ?
N7 Si2 C20 113.2(3) . . ?
C19 Si2 C20 104.8(4) . . ?
N7 Si2 C21 114.7(3) . . ?
C19 Si2 C21 102.8(4) . . ?
C20 Si2 C21 105.1(3) . . ?
C2 C1 H1A 109.5 . . ?
C2 C1 H1B 109.5 . . ?
H1A C1 H1B 109.5 . . ?
C2 C1 H1C 109.5 . . ?
H1A C1 H1C 109.5 . . ?
H1B C1 H1C 109.5 . . ?
C3 C2 N1 107.7(5) . . ?
C3 C2 C1 128.8(6) . . ?
N1 C2 C1 123.4(7) . . ?
C2 C3 C4 107.1(5) . . ?
C2 C3 H3A 126.4 . . ?
C4 C3 H3A 126.4 . . ?
N2 C4 C3 109.3(6) . . ?
N2 C4 C5 121.9(5) . . ?
C3 C4 C5 128.7(6) . . ?
N2 C4 K1 64.4(3) . . ?
C3 C4 K1 90.1(4) . . ?
C5 C4 K1 107.9(4) . . ?
C4 C5 H5A 109.5 . . ?
C4 C5 H5B 109.5 . . ?
H5A C5 H5B 109.5 . . ?
C4 C5 H5C 109.5 . . ?
H5A C5 H5C 109.5 . . ?
H5B C5 H5C 109.5 . . ?
C7 C6 H6A 109.5 . . ?
C7 C6 H6B 109.5 . . ?
H6A C6 H6B 109.5 . . ?
C7 C6 H6C 109.5 . . ?
H6A C6 H6C 109.5 . . ?
H6B C6 H6C 109.5 . . ?
N3 C7 C8 107.2(5) . . ?
N3 C7 C6 123.5(6) . . ?
C8 C7 C6 129.3(6) . . ?
C7 C8 C9 107.0(5) . . ?
C7 C8 H8A 126.5 . . ?
C9 C8 H8A 126.5 . . ?
N4 C9 C8 109.5(5) . . ?
N4 C9 C10 122.9(4) . . ?
C8 C9 C10 127.6(5) . . ?
N4 C9 K1 63.7(2) . . ?
C8 C9 K1 91.2(3) . . ?
C10 C9 K1 111.2(3) . . ?
C9 C10 H10A 109.5 . . ?
C9 C10 H10B 109.5 . . ?
H10A C10 H10B 109.5 . . ?
C9 C10 H10C 109.5 . . ?
H10A C10 H10C 109.5 . . ?
H10B C10 H10C 109.5 . . ?
C12 C11 H11A 109.5 . . ?
C12 C11 H11B 109.5 . . ?
H11A C11 H11B 109.5 . . ?
C12 C11 H11C 109.5 . . ?
H11A C11 H11C 109.5 . . ?
H11B C11 H11C 109.5 . . ?
N5 C12 C13 108.7(6) . . ?
N5 C12 C11 121.4(6) . . ?
C13 C12 C11 129.9(6) . . ?
C12 C13 C14 107.1(6) . . ?
C12 C13 H13A 126.5 . . ?
C14 C13 H13A 126.5 . . ?
N6 C14 C13 108.6(5) . . ?
N6 C14 C15 122.8(5) . . ?
C13 C14 C15 128.6(5) . . ?
C14 C15 H15A 109.5 . . ?
C14 C15 H15B 109.5 . . ?
H15A C15 H15B 109.5 . . ?
C14 C15 H15C 109.5 . . ?
H15A C15 H15C 109.5 . . ?
H15B C15 H15C 109.5 . . ?
Si1 C16 H16A 109.5 . . ?
Si1 C16 H16B 109.5 . . ?
H16A C16 H16B 109.5 . . ?
Si1 C16 H16C 109.5 . . ?
H16A C16 H16C 109.5 . . ?
H16B C16 H16C 109.5 . . ?
Si1 C17 H3 109.5 . . ?
Si1 C17 H17B 109.5 . . ?
H3 C17 H17B 109.5 . . ?
Si1 C17 H17C 109.5 . . ?
H3 C17 H17C 109.5 . . ?
H17B C17 H17C 109.5 . . ?
Si1 C18 H18A 109.5 . . ?
Si1 C18 H18B 109.5 . . ?
H18A C18 H18B 109.5 . . ?
Si1 C18 H18C 109.5 . . ?
H18A C18 H18C 109.5 . . ?
H18B C18 H18C 109.5 . . ?
Si2 C19 H19A 109.5 . . ?
Si2 C19 H19B 109.5 . . ?
H19A C19 H19B 109.5 . . ?
Si2 C19 H19C 109.5 . . ?
H19A C19 H19C 109.5 . . ?
H19B C19 H19C 109.5 . . ?
Si2 C20 H20A 109.5 . . ?
Si2 C20 H20B 109.5 . . ?
H20A C20 H20B 109.5 . . ?
Si2 C20 H20C 109.5 . . ?
H20A C20 H20C 109.5 . . ?
H20B C20 H20C 109.5 . . ?
Si2 C21 H21A 109.5 . . ?
Si2 C21 H21B 109.5 . . ?
H21A C21 H21B 109.5 . . ?
Si2 C21 H21C 109.5 . . ?
H21A C21 H21C 109.5 . . ?
H21B C21 H21C 109.5 . . ?
C23 C22 H22A 109.5 . . ?
C23 C22 H22B 109.5 . . ?
H22A C22 H22B 109.5 . . ?
C23 C22 H22C 109.5 . . ?
H22A C22 H22C 109.5 . . ?
H22B C22 H22C 109.5 . . ?
N8 C23 C24 108.9(5) . . ?
N8 C23 C22 122.8(5) . . ?
C24 C23 C22 128.3(5) . . ?
C25 C24 C23 105.8(5) . . ?
C25 C24 H24A 127.1 . . ?
C23 C24 H24A 127.1 . . ?
N9 C25 C24 110.6(5) . . ?
N9 C25 C26 121.3(5) . . ?
C24 C25 C26 128.1(5) . . ?
C25 C26 H26A 109.5 . . ?
C25 C26 H26B 109.5 . . ?
H26A C26 H26B 109.5 . . ?
C25 C26 H26C 109.5 . . ?
H26A C26 H26C 109.5 . . ?
H26B C26 H26C 109.5 . . ?
C28 C27 H27A 109.5 . . ?
C28 C27 H27B 109.5 . . ?
H27A C27 H27B 109.5 . . ?
C28 C27 H27C 109.5 . . ?
H27A C27 H27C 109.5 . . ?
H27B C27 H27C 109.5 . . ?
N10 C28 C29 108.8(4) . . ?
N10 C28 C27 122.5(5) . . ?
C29 C28 C27 128.7(5) . . ?
C28 C29 C30 106.6(4) . . ?
C28 C29 H29A 126.7 . . ?
C30 C29 H29A 126.7 . . ?
N11 C30 C29 109.7(5) . . ?
N11 C30 C31 122.3(5) . . ?
C29 C30 C31 128.0(5) . . ?
C30 C31 H31A 109.5 . . ?
C30 C31 H31B 109.5 . . ?
H31A C31 H31B 109.5 . . ?
C30 C31 H31C 109.5 . . ?
H31A C31 H31C 109.5 . . ?
H31B C31 H31C 109.5 . . ?
C33 C32 H32A 109.5 . . ?
C33 C32 H32B 109.5 . . ?
H32A C32 H32B 109.5 . . ?
C33 C32 H32C 109.5 . . ?
H32A C32 H32C 109.5 . . ?
H32B C32 H32C 109.5 . . ?
C34 C33 N12 106.7(5) . . ?
C34 C33 C32 129.8(5) . . ?
N12 C33 C32 123.5(5) . . ?
C33 C34 C35 108.2(5) . . ?
C33 C34 H34A 125.9 . . ?
C35 C34 H34A 125.9 . . ?
N13 C35 C34 108.8(5) . . ?
N13 C35 C36 121.2(5) . . ?
C34 C35 C36 129.9(5) . . ?
C35 C36 H36A 109.5 . . ?
C35 C36 H36B 109.5 . . ?
H36A C36 H36B 109.5 . . ?
C35 C36 H36C 109.5 . . ?
H36A C36 H36C 109.5 . . ?
H36B C36 H36C 109.5 . . ?

loop_
_geom_bond_atom_site_label_1
_geom_bond_atom_site_label_2
_geom_bond_distance
_geom_bond_site_symmetry_2
_geom_bond_publ_flag
Er1 N7 2.264(4) . ?
Er1 N6 2.428(4) . ?
Er1 N2 2.442(4) . ?
Er1 N4 2.526(4) . ?
Er1 Cl1 2.5732(14) . ?
Er1 Cl2 2.6364(13) . ?
Er1 Si1 3.3613(19) . ?
Er1 K1 4.2051(5) . ?
Er2 N11 2.356(4) . ?
Er2 N11 2.356(4) 2_566 ?
Er2 N13 2.366(4) 2_566 ?
Er2 N13 2.366(4) . ?
Er2 N9 2.374(4) . ?
Er2 N9 2.374(4) 2_566 ?
B1 N3 1.537(8) . ?
B1 N5 1.537(7) . ?
B1 N1 1.554(8) . ?
B1 H1 1.095(19) . ?
B2 N12 1.543(7) . ?
B2 N10 1.549(7) . ?
B2 N8 1.559(7) . ?
B2 H2 1.090(19) . ?
Cl2 K1 3.1224(13) . ?
K1 N4 3.055(4) 2_676 ?
K1 N4 3.055(4) . ?
K1 N2 3.110(4) 2_676 ?
K1 N2 3.110(4) . ?
K1 Cl2 3.1224(13) 2_676 ?
K1 N3 3.151(4) . ?
K1 N3 3.151(4) 2_676 ?
K1 N1 3.216(4) . ?
K1 N1 3.216(4) 2_676 ?
K1 C9 3.402(5) . ?
K1 C9 3.402(5) 2_676 ?
N1 C2 1.359(7) . ?
N1 N2 1.374(6) . ?
N2 C4 1.349(6) . ?
N3 C7 1.351(6) . ?
N3 N4 1.368(5) . ?
N4 C9 1.342(6) . ?
N5 C12 1.338(7) . ?
N5 N6 1.379(6) . ?
N6 C14 1.345(7) . ?
N7 Si1 1.702(5) . ?
N7 Si2 1.713(5) . ?
N8 C23 1.327(6) . ?
N8 N9 1.388(5) . ?
N9 C25 1.347(7) . ?
N10 C28 1.350(6) . ?
N10 N11 1.391(5) . ?
N11 C30 1.344(6) . ?
N12 C33 1.372(6) . ?
N12 N13 1.374(5) . ?
N13 C35 1.339(6) . ?
Si1 C17 1.795(8) . ?
Si1 C18 1.841(7) . ?
Si1 C16 2.000(11) . ?
Si2 C19 1.859(8) . ?
Si2 C20 1.893(7) . ?
Si2 C21 1.904(7) . ?
C1 C2 1.511(9) . ?
C1 H1A 0.9600 . ?
C1 H1B 0.9600 . ?
C1 H1C 0.9600 . ?
C2 C3 1.356(10) . ?
C3 C4 1.388(9) . ?
C3 H3A 0.9300 . ?
C4 C5 1.499(9) . ?
C5 H5A 0.9600 . ?
C5 H5B 0.9600 . ?
C5 H5C 0.9600 . ?
C6 C7 1.496(8) . ?
C6 H6A 0.9600 . ?
C6 H6B 0.9600 . ?
C6 H6C 0.9600 . ?
C7 C8 1.363(8) . ?
C8 C9 1.385(7) . ?
C8 H8A 0.9300 . ?
C9 C10 1.487(7) . ?
C10 H10A 0.9600 . ?
C10 H10B 0.9600 . ?
C10 H10C 0.9600 . ?
C11 C12 1.516(10) . ?
C11 H11A 0.9600 . ?
C11 H11B 0.9600 . ?
C11 H11C 0.9600 . ?
C12 C13 1.340(9) . ?
C13 C14 1.393(8) . ?
C13 H13A 0.9300 . ?
C14 C15 1.492(8) . ?
C15 H15A 0.9600 . ?
C15 H15B 0.9600 . ?
C15 H15C 0.9600 . ?
C16 H16A 0.9600 . ?
C16 H16B 0.9600 . ?
C16 H16C 0.9600 . ?
C17 H3 0.9600 . ?
C17 H17B 0.9600 . ?
C17 H17C 0.9600 . ?
C18 H18A 0.9600 . ?
C18 H18B 0.9600 . ?
C18 H18C 0.9600 . ?
C19 H19A 0.9600 . ?
C19 H19B 0.9600 . ?
C19 H19C 0.9600 . ?
C20 H20A 0.9600 . ?
C20 H20B 0.9600 . ?
C20 H20C 0.9600 . ?
C21 H21A 0.9600 . ?
C21 H21B 0.9600 . ?
C21 H21C 0.9600 . ?
C22 C23 1.504(8) . ?
C22 H22A 0.9600 . ?
C22 H22B 0.9600 . ?
C22 H22C 0.9600 . ?
C23 C24 1.382(7) . ?
C24 C25 1.358(8) . ?
C24 H24A 0.9300 . ?
C25 C26 1.505(8) . ?
C26 H26A 0.9600 . ?
C26 H26B 0.9600 . ?
C26 H26C 0.9600 . ?
C27 C28 1.494(7) . ?
C27 H27A 0.9600 . ?
C27 H27B 0.9600 . ?
C27 H27C 0.9600 . ?
C28 C29 1.356(7) . ?
C29 C30 1.386(7) . ?
C29 H29A 0.9300 . ?
C30 C31 1.506(8) . ?
C31 H31A 0.9600 . ?
C31 H31B 0.9600 . ?
C31 H31C 0.9600 . ?
C32 C33 1.476(8) . ?
C32 H32A 0.9600 . ?
C32 H32B 0.9600 . ?
C32 H32C 0.9600 . ?
C33 C34 1.355(8) . ?
C34 C35 1.386(8) . ?
C34 H34A 0.9300 . ?
C35 C36 1.493(8) . ?
C36 H36A 0.9600 . ?
C36 H36B 0.9600 . ?
C36 H36C 0.9600 . ?
